data_1543773
loop_
_publ_author_name
'Zhou, Xue-Ming'
'Zheng, Cai-Juan'
'Gan, Li-She'
'Chen, Guang-Ying'
'Zhang, Xiao-Peng'
'Song, Xiao-Ping'
'Li, Gao-Nan'
'Sun, Chong-Ge'

_publ_section_title
;
 Bioactive Phenanthrene and Bibenzyl Derivatives from the Stems of
 Dendrobium nobile.
;
_journal_issue 7
_journal_name_full 'Journal of natural products'
_journal_page_first 1791
_journal_page_last 1797
_journal_paper_doi 10.1021/acs.jnatprod.6b00252
_journal_volume 79
_journal_year 2016
_chemical_absolute_configuration unk
_chemical_formula_moiety 'C15 H16 O4, 1.5(H2 O)'
_chemical_formula_sum 'C15 H19 O5.5'
_chemical_formula_weight 287.30
_chemical_name_systematic
; 
 ? 
;
_space_group_IT_number 20
_symmetry_cell_setting orthorhombic
_symmetry_space_group_name_Hall 'C 2c 2'
_symmetry_space_group_name_H-M 'C 2 2 21'
_atom_sites_solution_hydrogens geom
_atom_sites_solution_primary direct
_atom_sites_solution_secondary difmap
_audit_creation_method SHELXL-97
_cell_angle_alpha 90.00
_cell_angle_beta 90.00
_cell_angle_gamma 90.00
_cell_formula_units_Z 8
_cell_length_a 11.0841(2)
_cell_length_b 20.4600(4)
_cell_length_c 12.6447(2)
_cell_measurement_reflns_used 4857
_cell_measurement_temperature 293(2)
_cell_measurement_theta_max 33.605
_cell_measurement_theta_min 2.1455
_cell_volume 2867.57(9)
_computing_cell_refinement SMART
_computing_data_collection SMART,(Bruker,2000)
_computing_data_reduction SAINT(Bruker,2000)
_computing_molecular_graphics SHELXTL
_computing_publication_material SHELXTL
_computing_structure_refinement 'SHELXL-97 (Sheldrick, 1997)'
_computing_structure_solution 'SHELXS-97 (Sheldrick, 1990)'
_diffrn_ambient_temperature 293(2)
_diffrn_measured_fraction_theta_full 0.995
_diffrn_measured_fraction_theta_max 0.995
_diffrn_measurement_device_type 'Bruker Smart Aepex CCD'
_diffrn_measurement_method 'phi and omega scans'
_diffrn_radiation_monochromator graphite
_diffrn_radiation_source 'fine-focus sealed tube'
_diffrn_radiation_type CuK\a
_diffrn_radiation_wavelength 1.54184
_diffrn_reflns_av_R_equivalents 0.0217
_diffrn_reflns_av_sigmaI/netI 0.0230
_diffrn_reflns_limit_h_max 12
_diffrn_reflns_limit_h_min -13
_diffrn_reflns_limit_k_max 24
_diffrn_reflns_limit_k_min -22
_diffrn_reflns_limit_l_max 12
_diffrn_reflns_limit_l_min -14
_diffrn_reflns_number 7171
_diffrn_reflns_theta_full 67.12
_diffrn_reflns_theta_max 67.12
_diffrn_reflns_theta_min 4.32
_exptl_absorpt_coefficient_mu 0.846
_exptl_absorpt_correction_T_max 0.8695
_exptl_absorpt_correction_T_min 0.8037
_exptl_absorpt_correction_type multi-scan
_exptl_absorpt_process_details SADABS,Bruker,2000
_exptl_crystal_colour colorless
_exptl_crystal_density_diffrn 1.331
_exptl_crystal_density_method 'not measured'
_exptl_crystal_description block
_exptl_crystal_F_000 1224
_exptl_crystal_size_max 0.27
_exptl_crystal_size_mid 0.24
_exptl_crystal_size_min 0.17
_refine_diff_density_max 0.200
_refine_diff_density_min -0.257
_refine_diff_density_rms 0.035
_refine_ls_abs_structure_details 'Flack H D (1983), Acta Cryst. A39, 876-881'
_refine_ls_abs_structure_Flack 0.07(19)
_refine_ls_extinction_coef 0.00170(18)
_refine_ls_extinction_expression Fc^*^=kFc[1+0.001xFc^2^\l^3^/sin(2\q)]^-1/4^
_refine_ls_extinction_method SHELXL
_refine_ls_goodness_of_fit_ref 1.021
_refine_ls_hydrogen_treatment mixed
_refine_ls_matrix_type full
_refine_ls_number_parameters 188
_refine_ls_number_reflns 2551
_refine_ls_number_restraints 3
_refine_ls_restrained_S_all 1.021
_refine_ls_R_factor_all 0.0345
_refine_ls_R_factor_gt 0.0336
_refine_ls_shift/su_max 0.000
_refine_ls_shift/su_mean 0.000
_refine_ls_structure_factor_coef Fsqd
_refine_ls_weighting_details 'calc w=1/[\s^2^(Fo^2^)+(0.0598P)^2^+0.6620P] where P=(Fo^2^+2Fc^2^)/3'
_refine_ls_weighting_scheme calc
_refine_ls_wR_factor_gt 0.0918
_refine_ls_wR_factor_ref 0.0926
_reflns_number_gt 2473
_reflns_number_total 2551
_reflns_threshold_expression >2sigma(I)
_cod_data_source_file np6b00252_si_002.cif
_cod_data_source_block sh-4-1-12
_cod_depositor_comments
;

2017-03-19
Z value and formula fixed to values more according to usual
chemical conventions.                 miguel
;
_cod_original_formula_sum 'C30 H38 O11'
_cod_original_formula_weight 574.60
_cod_original_formula_moiety 'C30 H38 O11'
_cod_original_formula_units_Z 4
_cod_original_sg_symbol_Hall 'C 2c 2 '
_cod_database_code 1543773

loop_
_symmetry_equiv_pos_as_xyz
'x, y, z'
'-x, -y, z+1/2'
'x, -y, -z'
'-x, y, -z+1/2'
'x+1/2, y+1/2, z'
'-x+1/2, -y+1/2, z+1/2'
'x+1/2, -y+1/2, -z'
'-x+1/2, y+1/2, -z+1/2'

loop_
_atom_site_label
_atom_site_type_symbol
_atom_site_fract_x
_atom_site_fract_y
_atom_site_fract_z
_atom_site_U_iso_or_equiv
_atom_site_adp_type
_atom_site_occupancy
_atom_site_symmetry_multiplicity
_atom_site_calc_flag
_atom_site_refinement_flags
C1 C 0.37946(14) 0.10479(7) 0.48582(12) 0.0367(3) Uani 1 1 d .
C2 C 0.42613(14) 0.13187(7) 0.59111(12) 0.0357(3) Uani 1 1 d .
C3 C 0.34182(14) 0.18247(8) 0.64081(12) 0.0381(3) Uani 1 1 d .
C4 C 0.24045(14) 0.16274(9) 0.69924(13) 0.0457(4) Uani 1 1 d .
C5 C 0.16830(19) 0.20750(11) 0.75079(16) 0.0578(5) Uani 1 1 d .
H5 H 0.1024 0.1935 0.7902 0.069 Uiso 1 1 calc R
C6 C 0.1947(2) 0.27339(11) 0.74349(17) 0.0630(5) Uani 1 1 d .
H6 H 0.1458 0.3039 0.7773 0.076 Uiso 1 1 calc R
C7 C 0.2925(2) 0.29373(10) 0.68676(15) 0.0571(5) Uani 1 1 d .
H7 H 0.3093 0.3382 0.6822 0.069 Uiso 1 1 calc R
C8 C 0.36780(16) 0.24918(8) 0.63549(13) 0.0439(4) Uani 1 1 d .
C9 C 0.4786(2) 0.27516(9) 0.57945(16) 0.0557(5) Uani 1 1 d .
H9A H 0.4544 0.3105 0.5329 0.067 Uiso 1 1 calc R
H9B H 0.5332 0.2932 0.6318 0.067 Uiso 1 1 calc R
C10 C 0.54569(18) 0.22462(9) 0.51528(14) 0.0501(4) Uani 1 1 d .
H10A H 0.6267 0.2401 0.5005 0.060 Uiso 1 1 calc R
H10B H 0.5048 0.2179 0.4483 0.060 Uiso 1 1 calc R
C11 C 0.55207(14) 0.16008(8) 0.57561(13) 0.0412(3) Uani 1 1 d .
H11 H 0.5852 0.1694 0.6458 0.049 Uiso 1 1 calc R
C12 C 0.63434(16) 0.10975(10) 0.52325(14) 0.0493(4) Uani 1 1 d .
H12A H 0.7110 0.1303 0.5069 0.059 Uiso 1 1 calc R
H12B H 0.6498 0.0747 0.5730 0.059 Uiso 1 1 calc R
C13 C 0.58260(16) 0.08104(8) 0.42335(13) 0.0428(4) Uani 1 1 d .
C14 C 0.45309(15) 0.08148(8) 0.40996(12) 0.0408(3) Uani 1 1 d .
H14 H 0.4199 0.0653 0.3477 0.049 Uiso 1 1 calc R
C16 C 0.20148(17) 0.07030(10) 0.39672(15) 0.0539(5) Uani 1 1 d .
H16A H 0.2270 0.0886 0.3305 0.081 Uiso 1 1 calc R
H16B H 0.1155 0.0745 0.4034 0.081 Uiso 1 1 calc R
H16C H 0.2233 0.0249 0.3993 0.081 Uiso 1 1 calc R
O15 O 0.25914(10) 0.10444(6) 0.48189(10) 0.0462(3) Uani 1 1 d .
O17 O 0.43624(11) 0.07551(5) 0.65923(9) 0.0447(3) Uani 1 1 d D
H17 H 0.3675 0.0646 0.6753 0.067 Uiso 1 1 d RD
O18 O 0.21515(12) 0.09761(7) 0.70925(13) 0.0613(4) Uani 1 1 d D
H18 H 0.1717 0.0869 0.7592 0.092 Uiso 1 1 d RD
O19 O 0.64901(12) 0.05649(7) 0.35612(11) 0.0568(3) Uani 1 1 d .
O20 O 0.89256(16) 0.03062(12) 0.40300(18) 0.0930(6) Uani 1 1 d .
H20A H 0.8190 0.0383 0.3887 0.140 Uiso 1 1 d R
H20B H 0.9278 0.0661 0.4192 0.140 Uiso 1 1 d R
O21 O 0.0000 0.04394(14) 0.7500 0.0851(7) Uani 1 2 d SD
H21A H 0.0268 0.0580 0.8093 0.128 Uiso 1 1 d RD

loop_
_atom_site_aniso_label
_atom_site_aniso_U_11
_atom_site_aniso_U_22
_atom_site_aniso_U_33
_atom_site_aniso_U_23
_atom_site_aniso_U_13
_atom_site_aniso_U_12
C1 0.0376(7) 0.0356(7) 0.0371(7) 0.0001(6) -0.0041(6) -0.0003(6)
C2 0.0361(7) 0.0369(7) 0.0340(7) -0.0011(6) -0.0028(6) 0.0015(6)
C3 0.0368(7) 0.0433(8) 0.0342(7) -0.0046(6) -0.0046(6) 0.0038(6)
C4 0.0371(8) 0.0561(9) 0.0438(8) -0.0046(7) -0.0022(7) 0.0011(7)
C5 0.0445(9) 0.0781(12) 0.0507(9) -0.0120(9) 0.0037(8) 0.0110(9)
C6 0.0610(12) 0.0694(12) 0.0588(11) -0.0201(10) -0.0021(9) 0.0223(10)
C7 0.0707(12) 0.0464(9) 0.0542(10) -0.0119(8) -0.0130(9) 0.0130(9)
C8 0.0504(9) 0.0431(8) 0.0383(8) -0.0047(6) -0.0091(7) 0.0046(7)
C9 0.0679(12) 0.0420(8) 0.0571(10) -0.0022(8) -0.0012(9) -0.0089(8)
C10 0.0525(10) 0.0527(9) 0.0451(8) -0.0020(7) 0.0040(8) -0.0128(8)
C11 0.0355(8) 0.0491(8) 0.0392(7) -0.0045(6) -0.0030(6) -0.0033(6)
C12 0.0366(8) 0.0635(10) 0.0478(9) -0.0008(8) -0.0013(7) 0.0041(7)
C13 0.0432(8) 0.0431(8) 0.0422(8) 0.0026(7) 0.0060(7) 0.0047(7)
C14 0.0455(8) 0.0408(7) 0.0362(7) -0.0042(6) -0.0030(6) 0.0003(6)
C16 0.0473(10) 0.0607(10) 0.0537(10) -0.0083(8) -0.0151(8) -0.0086(8)
O15 0.0362(6) 0.0559(7) 0.0465(6) -0.0109(5) -0.0074(5) -0.0008(5)
O17 0.0507(7) 0.0419(6) 0.0414(6) 0.0041(4) -0.0014(5) 0.0043(5)
O18 0.0480(7) 0.0609(8) 0.0751(9) 0.0022(7) 0.0117(7) -0.0121(6)
O19 0.0527(7) 0.0632(8) 0.0544(7) -0.0076(6) 0.0121(6) 0.0078(6)
O20 0.0573(10) 0.1124(15) 0.1093(14) 0.0027(12) 0.0047(10) 0.0011(9)
O21 0.0594(13) 0.0870(16) 0.109(2) 0.000 0.0164(13) 0.000

loop_
_atom_type_symbol
_atom_type_description
_atom_type_scat_dispersion_real
_atom_type_scat_dispersion_imag
_atom_type_scat_source
C C 0.0181 0.0091 'International Tables Vol C Tables 4.2.6.8 and 6.1.1.4'
H H 0.0000 0.0000 'International Tables Vol C Tables 4.2.6.8 and 6.1.1.4'
O O 0.0492 0.0322 'International Tables Vol C Tables 4.2.6.8 and 6.1.1.4'

loop_
_geom_angle_atom_site_label_1
_geom_angle_atom_site_label_2
_geom_angle_atom_site_label_3
_geom_angle
O15 C1 C14 125.24(14)
O15 C1 C2 111.83(13)
C14 C1 C2 122.85(14)
O17 C2 C11 107.96(12)
O17 C2 C3 110.05(12)
C11 C2 C3 110.86(12)
O17 C2 C1 104.83(11)
C11 C2 C1 109.55(13)
C3 C2 C1 113.29(13)
C8 C3 C4 118.12(15)
C8 C3 C2 121.04(15)
C4 C3 C2 120.69(15)
O18 C4 C5 118.97(17)
O18 C4 C3 119.53(15)
C5 C4 C3 121.44(18)
C4 C5 C6 119.55(19)
C4 C5 H5 120.2
C6 C5 H5 120.2
C7 C6 C5 120.03(18)
C7 C6 H6 120.0
C5 C6 H6 120.0
C6 C7 C8 121.33(19)
C6 C7 H7 119.3
C8 C7 H7 119.3
C7 C8 C3 119.52(17)
C7 C8 C9 118.24(16)
C3 C8 C9 122.19(15)
C10 C9 C8 114.23(14)
C10 C9 H9A 108.7
C8 C9 H9A 108.7
C10 C9 H9B 108.7
C8 C9 H9B 108.7
H9A C9 H9B 107.6
C9 C10 C11 110.28(14)
C9 C10 H10A 109.6
C11 C10 H10A 109.6
C9 C10 H10B 109.6
C11 C10 H10B 109.6
H10A C10 H10B 108.1
C2 C11 C12 110.34(14)
C2 C11 C10 110.47(14)
C12 C11 C10 113.23(15)
C2 C11 H11 107.5
C12 C11 H11 107.5
C10 C11 H11 107.5
C13 C12 C11 113.54(14)
C13 C12 H12A 108.9
C11 C12 H12A 108.9
C13 C12 H12B 108.9
C11 C12 H12B 108.9
H12A C12 H12B 107.7
O19 C13 C14 121.01(16)
O19 C13 C12 120.69(16)
C14 C13 C12 118.28(15)
C1 C14 C13 121.37(15)
C1 C14 H14 119.3
C13 C14 H14 119.3
O15 C16 H16A 109.5
O15 C16 H16B 109.5
H16A C16 H16B 109.5
O15 C16 H16C 109.5
H16A C16 H16C 109.5
H16B C16 H16C 109.5
C1 O15 C16 118.43(14)
C2 O17 H17 107.1
C4 O18 H18 116.7
H20A O20 H20B 109.5

loop_
_geom_bond_atom_site_label_1
_geom_bond_atom_site_label_2
_geom_bond_distance
C1 O15 1.335(2)
C1 C14 1.347(2)
C1 C2 1.532(2)
C2 O17 1.4436(18)
C2 C11 1.523(2)
C2 C3 1.530(2)
C3 C8 1.397(2)
C3 C4 1.404(2)
C4 O18 1.368(2)
C4 C5 1.380(3)
C5 C6 1.383(3)
C5 H5 0.9300
C6 C7 1.365(3)
C6 H6 0.9300
C7 C8 1.396(3)
C7 H7 0.9300
C8 C9 1.515(3)
C9 C10 1.510(3)
C9 H9A 0.9700
C9 H9B 0.9700
C10 C11 1.527(3)
C10 H10A 0.9700
C10 H10B 0.9700
C11 C12 1.527(2)
C11 H11 0.9800
C12 C13 1.507(3)
C12 H12A 0.9700
C12 H12B 0.9700
C13 O19 1.232(2)
C13 C14 1.445(2)
C14 H14 0.9300
C16 O15 1.434(2)
C16 H16A 0.9600
C16 H16B 0.9600
C16 H16C 0.9600
O17 H17 0.8192
O18 H18 0.8238
O20 H20A 0.8500
O20 H20B 0.8500
O21 H21A 0.8561

loop_
_geom_torsion_atom_site_label_1
_geom_torsion_atom_site_label_2
_geom_torsion_atom_site_label_3
_geom_torsion_atom_site_label_4
_geom_torsion
O15 C1 C2 O17 90.02(15)
C14 C1 C2 O17 -86.91(17)
O15 C1 C2 C11 -154.35(13)
C14 C1 C2 C11 28.72(19)
O15 C1 C2 C3 -29.99(18)
C14 C1 C2 C3 153.08(15)
O17 C2 C3 C8 140.00(14)
C11 C2 C3 C8 20.6(2)
C1 C2 C3 C8 -103.01(17)
O17 C2 C3 C4 -35.64(18)
C11 C2 C3 C4 -155.00(14)
C1 C2 C3 C4 81.35(18)
C8 C3 C4 O18 -177.57(15)
C2 C3 C4 O18 -1.8(2)
C8 C3 C4 C5 -0.4(2)
C2 C3 C4 C5 175.38(15)
O18 C4 C5 C6 178.38(18)
C3 C4 C5 C6 1.2(3)
C4 C5 C6 C7 -0.9(3)
C5 C6 C7 C8 -0.2(3)
C6 C7 C8 C3 1.0(3)
C6 C7 C8 C9 -176.49(18)
C4 C3 C8 C7 -0.7(2)
C2 C3 C8 C7 -176.43(15)
C4 C3 C8 C9 176.68(15)
C2 C3 C8 C9 0.9(2)
C7 C8 C9 C10 -172.82(16)
C3 C8 C9 C10 9.8(3)
C8 C9 C10 C11 -41.4(2)
O17 C2 C11 C12 60.92(16)
C3 C2 C11 C12 -178.47(13)
C1 C2 C11 C12 -52.70(17)
O17 C2 C11 C10 -173.11(12)
C3 C2 C11 C10 -52.50(17)
C1 C2 C11 C10 73.27(16)
C9 C10 C11 C2 64.24(18)
C9 C10 C11 C12 -171.43(15)
C2 C11 C12 C13 52.15(19)
C10 C11 C12 C13 -72.2(2)
C11 C12 C13 O19 157.37(16)
C11 C12 C13 C14 -24.3(2)
O15 C1 C14 C13 -176.95(15)
C2 C1 C14 C13 -0.4(2)
O19 C13 C14 C1 176.09(15)
C12 C13 C14 C1 -2.2(2)
C14 C1 O15 C16 7.5(2)
C2 C1 O15 C16 -169.35(14)
